data_7230251
loop_
_publ_author_name
'Rok, M.'
'Bator, G.'
'Sawka-Dobrowolska, W.'
'Durlak, P.'
'Moskwa, M.'
'Medycki, W.'
'Sobczyk, L.'
'Zamponi, M.'

_publ_section_title
;
 Crystal structural analysis of methyl-substituted pyrazines with anilic
 acids: a combined diffraction, inelastic neutron scattering, 1H-NMR study
 and theoretical approach
;
_journal_issue 14
_journal_name_full CrystEngComm
_journal_page_first 2016
_journal_paper_doi 10.1039/C8CE00040A
_journal_volume 20
_journal_year 2018
_chemical_formula_moiety 'C6 H Cl2 O4, C7 H11 N2'
_chemical_formula_sum 'C13 H12 Cl2 N2 O4'
_chemical_formula_weight 331.15
_space_group_crystal_system triclinic
_space_group_IT_number 2
_space_group_name_Hall '-P 1'
_space_group_name_H-M_alt 'P -1'
_symmetry_space_group_name_Hall '-P 1'
_symmetry_space_group_name_H-M 'P -1'
_atom_sites_solution_hydrogens mixed
_atom_sites_solution_primary direct
_atom_sites_solution_secondary difmap
_audit_creation_method SHELXL-2014/7
_audit_update_record
;
2018-01-06 deposited with the CCDC.
2018-03-05 downloaded from the CCDC.
;
_cell_angle_alpha 95.57(2)
_cell_angle_beta 111.82(3)
_cell_angle_gamma 109.33(2)
_cell_formula_units_Z 2
_cell_length_a 8.463(3)
_cell_length_b 8.976(3)
_cell_length_c 10.962(4)
_cell_measurement_reflns_used 5456
_cell_measurement_temperature 200(2)
_cell_measurement_theta_max 36.6400
_cell_measurement_theta_min 2.9120
_cell_volume 706.1(5)
_computing_cell_refinement
;
CrysAlisPro, Agilent Technologies,
Version 1.171.37.35 (release 13-08-2014 CrysAlis171 .NET)
(compiled Aug 13 2014,18:06:01)
;
_computing_data_collection
;
CrysAlisPro, Agilent Technologies,
Version 1.171.37.35 (release 13-08-2014 CrysAlis171 .NET)
(compiled Aug 13 2014,18:06:01)
;
_computing_data_reduction
;
CrysAlisPro, Agilent Technologies,
Version 1.171.37.35 (release 13-08-2014 CrysAlis171 .NET)
(compiled Aug 13 2014,18:06:01)
;
_computing_structure_refinement 'SHELXL-2014/7 (Sheldrick, 2014)'
_computing_structure_solution 'SHELXS-2014/7 (Sheldrick, 2014)'
_diffrn_ambient_temperature 200(2)
_diffrn_detector_area_resol_mean 8.3359
_diffrn_measured_fraction_theta_full 0.998
_diffrn_measured_fraction_theta_max 0.998
_diffrn_measurement_device_type 'Xcalibur, Sapphire2, large Be window'
_diffrn_measurement_method '\w scans'
_diffrn_radiation_type MoK\a
_diffrn_radiation_wavelength 0.71073
_diffrn_reflns_av_R_equivalents 0.0411
_diffrn_reflns_av_unetI/netI 0.0338
_diffrn_reflns_Laue_measured_fraction_full 0.998
_diffrn_reflns_Laue_measured_fraction_max 0.998
_diffrn_reflns_limit_h_max 8
_diffrn_reflns_limit_h_min -10
_diffrn_reflns_limit_k_max 11
_diffrn_reflns_limit_k_min -11
_diffrn_reflns_limit_l_max 14
_diffrn_reflns_limit_l_min -14
_diffrn_reflns_number 9923
_diffrn_reflns_point_group_measured_fraction_full 0.998
_diffrn_reflns_point_group_measured_fraction_max 0.998
_diffrn_reflns_theta_full 25.500
_diffrn_reflns_theta_max 27.498
_diffrn_reflns_theta_min 2.929
_diffrn_source 'Enhance (Mo) X-ray Source'
_exptl_absorpt_coefficient_mu 0.476
_exptl_absorpt_correction_T_max 0.951
_exptl_absorpt_correction_T_min 0.797
_exptl_absorpt_correction_type analytical
_exptl_absorpt_process_details
;
CrysAlisPro, Agilent Technologies,
Version 1.171.37.35 (release 13-08-2014 CrysAlis171 .NET)
(compiled Aug 13 2014,18:06:01)
Analytical numeric absorption correction using a multifaceted crystal
            model based on expressions derived by R.C. Clark & J.S. Reid.
(Clark, R. C. & Reid, J. S. (1995). Acta Cryst. A51, 887-897)
Empirical absorption correction using spherical harmonics,
 implemented in SCALE3 ABSPACK scaling algorithm.
;
_exptl_crystal_colour red
_exptl_crystal_density_diffrn 1.558
_exptl_crystal_description block
_exptl_crystal_F_000 340
_exptl_crystal_size_max 0.680
_exptl_crystal_size_mid 0.360
_exptl_crystal_size_min 0.120
_refine_diff_density_max 0.455
_refine_diff_density_min -0.281
_refine_diff_density_rms 0.082
_refine_ls_extinction_method none
_refine_ls_goodness_of_fit_ref 1.071
_refine_ls_hydrogen_treatment mixed
_refine_ls_matrix_type full
_refine_ls_number_parameters 198
_refine_ls_number_reflns 3238
_refine_ls_number_restraints 0
_refine_ls_restrained_S_all 1.071
_refine_ls_R_factor_all 0.0529
_refine_ls_R_factor_gt 0.0464
_refine_ls_shift/su_max 0.001
_refine_ls_shift/su_mean 0.000
_refine_ls_structure_factor_coef Fsqd
_refine_ls_weighting_details 'w=1/[\s^2^(Fo^2^)+(0.0842P)^2^+0.0805P] where P=(Fo^2^+2Fc^2^)/3'
_refine_ls_weighting_scheme calc
_refine_ls_wR_factor_gt 0.1261
_refine_ls_wR_factor_ref 0.1326
_reflns_Friedel_coverage 0.000
_reflns_number_gt 2776
_reflns_number_total 3238
_reflns_threshold_expression 'I > 2\s(I)'
_cod_data_source_file c8ce00040a2.cif
_cod_data_source_block 3a
_cod_depositor_comments 'Adding full bibliography for 7230250--7230254.cif.'
_cod_original_cell_volume 706(2)
_cod_database_code 7230251
_shelx_shelxl_version_number 2014/7
_shelx_space_group_comment
;
The symmetry employed for this shelxl refinement is uniquely defined
by the following loop, which should always be used as a source of
symmetry information in preference to the above space-group names.
They are only intended as comments.
;
_shelx_estimated_absorpt_t_min 0.738
_shelx_estimated_absorpt_t_max 0.945

loop_
_space_group_symop_operation_xyz
'x, y, z'
'-x, -y, -z'

loop_
_atom_site_label
_atom_site_type_symbol
_atom_site_fract_x
_atom_site_fract_y
_atom_site_fract_z
_atom_site_U_iso_or_equiv
_atom_site_adp_type
_atom_site_occupancy
_atom_site_site_symmetry_order
_atom_site_calc_flag
_atom_site_refinement_flags_posn
_atom_site_refinement_flags_adp
Cl1 Cl 0.52803(6) 0.93084(5) 0.35482(5) 0.03670(16) Uani 1 1 d . .
Cl2 Cl 0.25325(7) 0.16098(5) 0.21443(5) 0.04071(17) Uani 1 1 d . .
O2 O 0.54002(17) 0.71874(14) 0.13559(12) 0.0308(3) Uani 1 1 d . .
H2 H 0.5338 0.6505 0.0740 0.046 Uiso 1 1 calc R U
O3 O 0.42725(18) 0.39686(14) 0.08239(12) 0.0330(3) Uani 1 1 d . .
O5 O 0.22708(19) 0.37478(15) 0.43008(13) 0.0370(3) Uani 1 1 d . .
O6 O 0.32958(19) 0.69835(15) 0.47502(13) 0.0371(3) Uani 1 1 d . .
C11 C 0.4512(2) 0.72210(19) 0.31358(17) 0.0261(3) Uani 1 1 d . .
C12 C 0.4653(2) 0.64094(19) 0.21032(15) 0.0245(3) Uani 1 1 d . .
C13 C 0.4011(2) 0.45771(19) 0.17615(15) 0.0251(3) Uani 1 1 d . .
C14 C 0.3207(2) 0.37027(19) 0.25304(17) 0.0274(3) Uani 1 1 d . .
C15 C 0.2972(2) 0.44578(19) 0.35812(16) 0.0269(3) Uani 1 1 d . .
C16 C 0.3609(2) 0.63278(19) 0.38896(16) 0.0267(3) Uani 1 1 d . .
N1 N 0.1751(2) 0.48834(18) 0.64123(15) 0.0299(3) Uani 1 1 d . .
H1 H 0.208(3) 0.468(3) 0.568(3) 0.061(7) Uiso 1 1 d . .
N2 N 0.12008(19) 0.55507(17) 0.86610(14) 0.0305(3) Uani 1 1 d . .
C2 C 0.0987(2) 0.3627(2) 0.68693(17) 0.0298(3) Uani 1 1 d . .
C21 C 0.0435(3) 0.1926(2) 0.6122(2) 0.0384(4) Uani 1 1 d . .
H21 H 0.0795 0.1949 0.5369 0.058 Uiso 1 1 calc R U
H22 H -0.0912 0.1338 0.5764 0.058 Uiso 1 1 calc R U
H23 H 0.1057 0.1371 0.6741 0.058 Uiso 1 1 calc R U
C3 C 0.0735(2) 0.4014(2) 0.80440(17) 0.0294(3) Uani 1 1 d . .
C31 C -0.0064(3) 0.2688(2) 0.8641(2) 0.0387(4) Uani 1 1 d . .
H31 H 0.0811 0.2175 0.9003 0.058 Uiso 1 1 calc R U
H32 H -0.1236 0.1868 0.7935 0.058 Uiso 1 1 calc R U
H33 H -0.0289 0.3155 0.9375 0.058 Uiso 1 1 calc R U
C5 C 0.1944(2) 0.6779(2) 0.81616(17) 0.0302(4) Uani 1 1 d . .
C51 C 0.2420(3) 0.8480(2) 0.8863(2) 0.0414(4) Uani 1 1 d . .
H51 H 0.1286 0.8606 0.8795 0.062 Uiso 1 1 calc R U
H52 H 0.3021 0.9245 0.8434 0.062 Uiso 1 1 calc R U
H53 H 0.3267 0.8708 0.9821 0.062 Uiso 1 1 calc R U
C6 C 0.2239(2) 0.6434(2) 0.70252(17) 0.0321(4) Uani 1 1 d . .
H6 H 0.2785 0.7295 0.6682 0.038 Uiso 1 1 calc R U

loop_
_atom_site_aniso_label
_atom_site_aniso_U_11
_atom_site_aniso_U_22
_atom_site_aniso_U_33
_atom_site_aniso_U_23
_atom_site_aniso_U_13
_atom_site_aniso_U_12
Cl1 0.0516(3) 0.0194(2) 0.0415(3) 0.00388(17) 0.0264(2) 0.01067(19)
Cl2 0.0594(3) 0.0202(2) 0.0470(3) 0.00823(19) 0.0291(2) 0.0140(2)
O2 0.0437(7) 0.0225(5) 0.0293(6) 0.0046(5) 0.0217(5) 0.0104(5)
O3 0.0463(7) 0.0271(6) 0.0310(6) 0.0045(5) 0.0229(6) 0.0146(5)
O5 0.0550(8) 0.0267(6) 0.0362(7) 0.0099(5) 0.0294(6) 0.0125(6)
O6 0.0539(8) 0.0299(6) 0.0378(7) 0.0061(5) 0.0298(6) 0.0179(6)
C11 0.0327(8) 0.0175(7) 0.0268(7) 0.0036(6) 0.0131(6) 0.0086(6)
C12 0.0272(7) 0.0225(7) 0.0232(7) 0.0055(6) 0.0110(6) 0.0089(6)
C13 0.0285(8) 0.0232(7) 0.0242(7) 0.0042(6) 0.0112(6) 0.0116(6)
C14 0.0344(8) 0.0186(7) 0.0294(8) 0.0051(6) 0.0148(7) 0.0097(6)
C15 0.0316(8) 0.0247(8) 0.0249(7) 0.0072(6) 0.0128(6) 0.0110(6)
C16 0.0321(8) 0.0250(7) 0.0245(7) 0.0055(6) 0.0130(6) 0.0124(6)
N1 0.0336(7) 0.0301(7) 0.0271(7) 0.0066(6) 0.0149(6) 0.0119(6)
N2 0.0325(7) 0.0288(7) 0.0313(7) 0.0078(6) 0.0176(6) 0.0089(6)
C2 0.0278(8) 0.0283(8) 0.0294(8) 0.0057(7) 0.0113(6) 0.0082(6)
C21 0.0442(10) 0.0279(9) 0.0374(9) 0.0021(7) 0.0175(8) 0.0093(7)
C3 0.0271(8) 0.0287(8) 0.0309(8) 0.0072(7) 0.0125(7) 0.0091(6)
C31 0.0412(9) 0.0309(9) 0.0426(10) 0.0114(8) 0.0227(8) 0.0069(7)
C5 0.0331(8) 0.0267(8) 0.0306(8) 0.0069(7) 0.0150(7) 0.0099(6)
C51 0.0562(11) 0.0274(9) 0.0466(11) 0.0068(8) 0.0304(10) 0.0146(8)
C6 0.0368(9) 0.0295(8) 0.0314(8) 0.0099(7) 0.0170(7) 0.0117(7)

loop_
_atom_type_symbol
_atom_type_description
_atom_type_scat_dispersion_real
_atom_type_scat_dispersion_imag
_atom_type_scat_source
C C 0.0033 0.0016 'International Tables Vol C Tables 4.2.6.8 and 6.1.1.4'
H H 0.0000 0.0000 'International Tables Vol C Tables 4.2.6.8 and 6.1.1.4'
Cl Cl 0.1484 0.1585 'International Tables Vol C Tables 4.2.6.8 and 6.1.1.4'
N N 0.0061 0.0033 'International Tables Vol C Tables 4.2.6.8 and 6.1.1.4'
O O 0.0106 0.0060 'International Tables Vol C Tables 4.2.6.8 and 6.1.1.4'

loop_
_geom_angle_atom_site_label_1
_geom_angle_atom_site_label_2
_geom_angle_atom_site_label_3
_geom_angle
C12 O2 H2 109.5
C12 C11 C16 120.13(14)
C12 C11 Cl1 121.87(13)
C16 C11 Cl1 117.93(12)
O2 C12 C11 121.63(15)
O2 C12 C13 116.62(13)
C11 C12 C13 121.73(14)
O3 C13 C14 125.45(15)
O3 C13 C12 116.10(14)
C14 C13 C12 118.45(14)
C15 C14 C13 122.74(14)
C15 C14 Cl2 119.71(12)
C13 C14 Cl2 117.54(12)
O5 C15 C14 125.66(15)
O5 C15 C16 116.73(14)
C14 C15 C16 117.61(14)
O6 C16 C11 123.03(15)
O6 C16 C15 117.81(15)
C11 C16 C15 119.15(14)
C6 N1 C2 122.15(15)
C6 N1 H1 118.1(15)
C2 N1 H1 119.4(15)
C3 N2 C5 119.64(15)
N1 C2 C3 116.89(16)
N1 C2 C21 119.54(16)
C3 C2 C21 123.56(16)
C2 C21 H21 109.5
C2 C21 H22 109.5
H21 C21 H22 109.5
C2 C21 H23 109.5
H21 C21 H23 109.5
H22 C21 H23 109.5
N2 C3 C2 121.71(15)
N2 C3 C31 117.95(15)
C2 C3 C31 120.34(16)
C3 C31 H31 109.5
C3 C31 H32 109.5
H31 C31 H32 109.5
C3 C31 H33 109.5
H31 C31 H33 109.5
H32 C31 H33 109.5
N2 C5 C6 119.77(16)
N2 C5 C51 118.23(16)
C6 C5 C51 121.99(16)
C5 C51 H51 109.5
C5 C51 H52 109.5
H51 C51 H52 109.5
C5 C51 H53 109.5
H51 C51 H53 109.5
H52 C51 H53 109.5
N1 C6 C5 119.81(16)
N1 C6 H6 120.1
C5 C6 H6 120.1

loop_
_geom_bond_atom_site_label_1
_geom_bond_atom_site_label_2
_geom_bond_distance
Cl1 C11 1.7171(17)
Cl2 C14 1.7292(17)
O2 C12 1.3276(19)
O2 H2 0.8400
O3 C13 1.242(2)
O5 C15 1.255(2)
O6 C16 1.220(2)
C11 C12 1.351(2)
C11 C16 1.450(2)
C12 C13 1.509(2)
C13 C14 1.411(2)
C14 C15 1.391(2)
C15 C16 1.542(2)
N1 C6 1.338(2)
N1 C2 1.345(2)
N1 H1 0.96(3)
N2 C3 1.333(2)
N2 C5 1.351(2)
C2 C3 1.411(2)
C2 C21 1.490(2)
C21 H21 0.9800
C21 H22 0.9800
C21 H23 0.9800
C3 C31 1.500(2)
C31 H31 0.9800
C31 H32 0.9800
C31 H33 0.9800
C5 C6 1.385(2)
C5 C51 1.489(3)
C51 H51 0.9800
C51 H52 0.9800
C51 H53 0.9800
C6 H6 0.9500

loop_
_geom_hbond_atom_site_label_D
_geom_hbond_atom_site_label_H
_geom_hbond_atom_site_label_A
_geom_hbond_distance_DH
_geom_hbond_distance_HA
_geom_hbond_distance_DA
_geom_hbond_angle_DHA
_geom_hbond_site_symmetry_A
O2 H2 O3 0.84 1.90 2.6579(18) 149.9 2_665
N1 H1 O5 0.96(3) 1.74(3) 2.681(2) 164(2) .
C6 H6 O6 0.95 2.32 2.978(2) 125.7 .
C21 H21 O5 0.98 2.38 3.215(2) 142.8 .
C31 H32 Cl2 0.98 2.93 3.560(2) 123.3 2_556
C51 H53 O2 0.98 2.79 3.550(3) 135.1 1_556
C31 H33 N2 0.98 2.82 3.793(3) 175.8 2_567

loop_
_geom_torsion_atom_site_label_1
_geom_torsion_atom_site_label_2
_geom_torsion_atom_site_label_3
_geom_torsion_atom_site_label_4
_geom_torsion
C16 C11 C12 O2 177.11(15)
Cl1 C11 C12 O2 0.2(2)
C16 C11 C12 C13 -4.4(2)
Cl1 C11 C12 C13 178.73(11)
O2 C12 C13 O3 1.2(2)
C11 C12 C13 O3 -177.41(15)
O2 C12 C13 C14 -179.95(14)
C11 C12 C13 C14 1.5(2)
O3 C13 C14 C15 179.18(16)
C12 C13 C14 C15 0.4(2)
O3 C13 C14 Cl2 0.2(2)
C12 C13 C14 Cl2 -178.55(11)
C13 C14 C15 O5 -179.88(16)
Cl2 C14 C15 O5 -0.9(2)
C13 C14 C15 C16 0.6(2)
Cl2 C14 C15 C16 179.59(11)
C12 C11 C16 O6 -173.37(16)
Cl1 C11 C16 O6 3.6(2)
C12 C11 C16 C15 5.4(2)
Cl1 C11 C16 C15 -177.64(11)
O5 C15 C16 O6 -4.2(2)
C14 C15 C16 O6 175.32(15)
O5 C15 C16 C11 177.01(15)
C14 C15 C16 C11 -3.5(2)
C6 N1 C2 C3 -0.6(2)
C6 N1 C2 C21 178.58(16)
C5 N2 C3 C2 -0.4(3)
C5 N2 C3 C31 179.27(16)
N1 C2 C3 N2 1.1(2)
C21 C2 C3 N2 -178.05(16)
N1 C2 C3 C31 -178.52(16)
C21 C2 C3 C31 2.3(3)
C3 N2 C5 C6 -0.9(3)
C3 N2 C5 C51 179.04(16)
C2 N1 C6 C5 -0.6(3)
N2 C5 C6 N1 1.3(3)
C51 C5 C6 N1 -178.55(17)
